data_7106727
loop_
_publ_author_name
'Olivier Benaud'
'Jean-Claude Berthet'
'Pierre Thuery'
'Michel Ephritikhine'

_publ_section_title
;
 Towards high-valent uranium compounds from metallacyclic uranium(IV)
 precursors
;
_journal_name_full Chem.Commun.
_journal_page_first 9057
_journal_paper_doi 10.1039/c1cc13112e
_journal_volume 47
_journal_year 2011
_chemical_formula_sum 'C18 H52 I N3 Si6 U'
_chemical_formula_weight 844.10
_space_group_IT_number 14
_symmetry_cell_setting monoclinic
_symmetry_space_group_name_Hall '-P 2yn'
_symmetry_space_group_name_H-M 'P 1 21/n 1'
_atom_sites_solution_hydrogens geom
_atom_sites_solution_primary direct
_atom_sites_solution_secondary difmap
_audit_creation_method SHELXL-97
_cell_angle_alpha 90.00
_cell_angle_beta 93.401(2)
_cell_angle_gamma 90.00
_cell_formula_units_Z 4
_cell_length_a 11.8236(4)
_cell_length_b 14.8539(3)
_cell_length_c 19.3326(8)
_cell_measurement_reflns_used 105683
_cell_measurement_temperature 150(2)
_cell_measurement_theta_max 25.68
_cell_measurement_theta_min 2.40
_cell_volume 3389.34(19)
_computing_cell_refinement 'HKL2000 (Otwinowski & Minor, 1997)'
_computing_data_collection 'COLLECT (Nonius, 1998)'
_computing_data_reduction 'HKL2000 (Otwinowski & Minor, 1997)'
_computing_molecular_graphics 'SHELXTL (Sheldrick, 2008)'
_computing_publication_material 'SHELXTL (Sheldrick, 2008); PLATON (Spek, 2003)'
_computing_structure_refinement 'SHELXL-97 (Sheldrick, 2008)'
_computing_structure_solution 'SHELXS-97 (Sheldrick, 2008)'
_diffrn_ambient_temperature 150(2)
_diffrn_measured_fraction_theta_full 0.998
_diffrn_measured_fraction_theta_max 0.998
_diffrn_measurement_device_type 'Nonius Kappa-CCD area-detector diffractometer'
_diffrn_measurement_method 'two \f and five \w scans with 2\% steps (426 frames)'
_diffrn_radiation_monochromator graphite
_diffrn_radiation_source 'fine-focus sealed tube'
_diffrn_radiation_type MoK\a
_diffrn_radiation_wavelength 0.71073
_diffrn_reflns_av_R_equivalents 0.0277
_diffrn_reflns_av_sigmaI/netI 0.0311
_diffrn_reflns_limit_h_max 14
_diffrn_reflns_limit_h_min -14
_diffrn_reflns_limit_k_max 18
_diffrn_reflns_limit_k_min -18
_diffrn_reflns_limit_l_max 23
_diffrn_reflns_limit_l_min -23
_diffrn_reflns_number 105683
_diffrn_reflns_theta_full 25.68
_diffrn_reflns_theta_max 25.68
_diffrn_reflns_theta_min 2.40
_diffrn_standards_decay_% 0
_diffrn_standards_interval_time 0
_diffrn_standards_number 0
_exptl_absorpt_coefficient_mu 5.923
_exptl_absorpt_correction_T_max 0.701
_exptl_absorpt_correction_T_min 0.382
_exptl_absorpt_correction_type multi-scan
_exptl_absorpt_process_details 'SCALEPACK (Otwinowski & Minor, 1997)'
_exptl_crystal_colour 'translucent light brown'
_exptl_crystal_density_diffrn 1.654
_exptl_crystal_density_method 'not measured'
_exptl_crystal_description platelet
_exptl_crystal_F_000 1640
_exptl_crystal_size_max 0.24
_exptl_crystal_size_mid 0.13
_exptl_crystal_size_min 0.06
_refine_diff_density_max 0.555
_refine_diff_density_min -1.435
_refine_diff_density_rms 0.164
_refine_ls_extinction_method none
_refine_ls_goodness_of_fit_ref 1.028
_refine_ls_hydrogen_treatment constr
_refine_ls_matrix_type full
_refine_ls_number_parameters 278
_refine_ls_number_reflns 6427
_refine_ls_number_restraints 0
_refine_ls_restrained_S_all 1.028
_refine_ls_R_factor_all 0.0271
_refine_ls_R_factor_gt 0.0219
_refine_ls_shift/su_max 0.001
_refine_ls_shift/su_mean 0.000
_refine_ls_structure_factor_coef Fsqd
_refine_ls_weighting_details 'calc w=1/[\s^2^(Fo^2^)+(0.0340P)^2^] where P=(Fo^2^+2Fc^2^)/3'
_refine_ls_weighting_scheme calc
_refine_ls_wR_factor_gt 0.0539
_refine_ls_wR_factor_ref 0.0553
_reflns_number_gt 5912
_reflns_number_total 6427
_reflns_threshold_expression >2sigma(I)
_cod_data_source_file c1cc13112e.txt
_cod_data_source_block 2
_cod_original_sg_symbol_H-M 'P 21/n'
_cod_database_code 7106727

loop_
_symmetry_equiv_pos_as_xyz
'x, y, z'
'-x+1/2, y+1/2, -z+1/2'
'-x, -y, -z'
'x-1/2, -y-1/2, z-1/2'

loop_
_atom_site_label
_atom_site_type_symbol
_atom_site_fract_x
_atom_site_fract_y
_atom_site_fract_z
_atom_site_U_iso_or_equiv
_atom_site_adp_type
_atom_site_occupancy
_atom_site_symmetry_multiplicity
_atom_site_calc_flag
_atom_site_refinement_flags
_atom_site_disorder_assembly
_atom_site_disorder_group
U U 0.959879(8) 0.139540(7) 0.214629(5) 0.02856(5) Uani 1 1 d . . .
I I 0.940397(17) -0.055266(13) 0.180371(10) 0.04019(6) Uani 1 1 d . . .
Si1 Si 1.19763(7) 0.12606(6) 0.11481(5) 0.03535(19) Uani 1 1 d . . .
Si2 Si 1.00940(6) 0.25475(5) 0.06845(4) 0.03326(17) Uani 1 1 d . . .
Si3 Si 0.69181(6) 0.15999(6) 0.15930(4) 0.03314(17) Uani 1 1 d . . .
Si4 Si 0.71931(7) 0.13723(6) 0.31588(5) 0.0373(2) Uani 1 1 d . . .
Si5 Si 1.09625(7) 0.27982(6) 0.32039(4) 0.03785(19) Uani 1 1 d . . .
Si6 Si 1.11211(7) 0.09474(6) 0.38196(4) 0.03479(18) Uani 1 1 d . . .
N1 N 1.06988(18) 0.18002(16) 0.12935(12) 0.0312(5) Uani 1 1 d . . .
N2 N 0.77684(19) 0.15319(16) 0.23569(12) 0.0315(5) Uani 1 1 d . . .
N3 N 1.06141(18) 0.16596(16) 0.31544(12) 0.0299(5) Uani 1 1 d . . .
C1 C 1.3054(3) 0.2068(2) 0.08503(18) 0.0503(8) Uani 1 1 d . . .
H1A H 1.2787 0.2328 0.0416 0.075 Uiso 1 1 calc R . .
H1B H 1.3752 0.1755 0.0792 0.075 Uiso 1 1 calc R . .
H1C H 1.3176 0.2536 0.1189 0.075 Uiso 1 1 calc R . .
C2 C 1.2560(3) 0.0741(2) 0.19748(17) 0.0436(7) Uani 1 1 d . . .
H2A H 1.2704 0.1204 0.2316 0.065 Uiso 1 1 calc R . .
H2B H 1.3254 0.0434 0.1894 0.065 Uiso 1 1 calc R . .
H2C H 1.2022 0.0320 0.2139 0.065 Uiso 1 1 calc R . .
C3 C 1.1797(3) 0.0344(2) 0.04902(18) 0.0505(8) Uani 1 1 d . . .
H3A H 1.1258 -0.0087 0.0639 0.076 Uiso 1 1 calc R . .
H3B H 1.2512 0.0052 0.0440 0.076 Uiso 1 1 calc R . .
H3C H 1.1529 0.0596 0.0053 0.076 Uiso 1 1 calc R . .
C4 C 1.0774(3) 0.3691(2) 0.0698(2) 0.0502(9) Uani 1 1 d . . .
H4A H 1.0848 0.3909 0.1166 0.075 Uiso 1 1 calc R . .
H4B H 1.0312 0.4099 0.0419 0.075 Uiso 1 1 calc R . .
H4C H 1.1510 0.3649 0.0516 0.075 Uiso 1 1 calc R . .
C5 C 1.0059(2) 0.2103(2) -0.02148(15) 0.0412(7) Uani 1 1 d . . .
H5A H 1.0820 0.2020 -0.0351 0.062 Uiso 1 1 calc R . .
H5B H 0.9671 0.2522 -0.0523 0.062 Uiso 1 1 calc R . .
H5C H 0.9668 0.1536 -0.0235 0.062 Uiso 1 1 calc R . .
C6 C 0.8578(2) 0.2658(2) 0.09191(15) 0.0343(6) Uani 1 1 d . . .
H6A H 0.8563 0.2900 0.1384 0.041 Uiso 1 1 calc R . .
H6B H 0.8191 0.3082 0.0605 0.041 Uiso 1 1 calc R . .
C7 C 0.7929(2) 0.1744(2) 0.08846(15) 0.0347(6) Uani 1 1 d . . .
H7A H 0.8476 0.1256 0.0914 0.042 Uiso 1 1 calc R . .
H7B H 0.7509 0.1698 0.0440 0.042 Uiso 1 1 calc R . .
C8 C 0.5998(3) 0.2626(2) 0.15615(17) 0.0448(8) Uani 1 1 d . . .
H8A H 0.5379 0.2539 0.1854 0.067 Uiso 1 1 calc R . .
H8B H 0.5708 0.2728 0.1094 0.067 Uiso 1 1 calc R . .
H8C H 0.6436 0.3138 0.1721 0.067 Uiso 1 1 calc R . .
C9 C 0.6075(3) 0.0561(2) 0.13897(18) 0.0475(8) Uani 1 1 d . . .
H9A H 0.6558 0.0043 0.1442 0.071 Uiso 1 1 calc R . .
H9B H 0.5758 0.0591 0.0922 0.071 Uiso 1 1 calc R . .
H9C H 0.5475 0.0513 0.1701 0.071 Uiso 1 1 calc R . .
C10 C 0.7557(3) 0.0218(3) 0.34888(19) 0.0571(9) Uani 1 1 d . . .
H10A H 0.7213 -0.0224 0.3180 0.086 Uiso 1 1 calc R . .
H10B H 0.7280 0.0143 0.3942 0.086 Uiso 1 1 calc R . .
H10C H 0.8364 0.0141 0.3513 0.086 Uiso 1 1 calc R . .
C11 C 0.7756(3) 0.2224(2) 0.37895(17) 0.0481(8) Uani 1 1 d . . .
H11A H 0.8569 0.2223 0.3800 0.072 Uiso 1 1 calc R . .
H11B H 0.7513 0.2081 0.4242 0.072 Uiso 1 1 calc R . .
H11C H 0.7478 0.2808 0.3653 0.072 Uiso 1 1 calc R . .
C12 C 0.5616(3) 0.1462(3) 0.3129(2) 0.0551(10) Uani 1 1 d . . .
H12A H 0.5392 0.2063 0.3001 0.083 Uiso 1 1 calc R . .
H12B H 0.5352 0.1322 0.3577 0.083 Uiso 1 1 calc R . .
H12C H 0.5292 0.1045 0.2793 0.083 Uiso 1 1 calc R . .
C13 C 1.0840(3) 0.3318(2) 0.40763(18) 0.0547(9) Uani 1 1 d . . .
H13A H 1.0098 0.3203 0.4233 0.082 Uiso 1 1 calc R . .
H13B H 1.0958 0.3956 0.4046 0.082 Uiso 1 1 calc R . .
H13C H 1.1400 0.3062 0.4398 0.082 Uiso 1 1 calc R . .
C14 C 1.2405(3) 0.3049(2) 0.2907(2) 0.0557(9) Uani 1 1 d . . .
H14A H 1.2957 0.2689 0.3164 0.084 Uiso 1 1 calc R . .
H14B H 1.2575 0.3675 0.2981 0.084 Uiso 1 1 calc R . .
H14C H 1.2425 0.2913 0.2422 0.084 Uiso 1 1 calc R . .
C15 C 0.9909(3) 0.3425(2) 0.26088(18) 0.0465(8) Uani 1 1 d . . .
H15A H 1.0004 0.3249 0.2138 0.070 Uiso 1 1 calc R . .
H15B H 1.0035 0.4061 0.2657 0.070 Uiso 1 1 calc R . .
H15C H 0.9154 0.3283 0.2730 0.070 Uiso 1 1 calc R . .
C16 C 1.2652(3) 0.1149(3) 0.40615(19) 0.0521(9) Uani 1 1 d . . .
H16A H 1.3086 0.1061 0.3663 0.078 Uiso 1 1 calc R . .
H16B H 1.2904 0.0735 0.4420 0.078 Uiso 1 1 calc R . .
H16C H 1.2753 0.1755 0.4227 0.078 Uiso 1 1 calc R . .
C17 C 1.0341(3) 0.1112(2) 0.46275(17) 0.0499(8) Uani 1 1 d . . .
H17A H 1.0352 0.1738 0.4751 0.075 Uiso 1 1 calc R . .
H17B H 1.0702 0.0767 0.4998 0.075 Uiso 1 1 calc R . .
H17C H 0.9571 0.0915 0.4547 0.075 Uiso 1 1 calc R . .
C18 C 1.1001(3) -0.0269(2) 0.35914(16) 0.0404(7) Uani 1 1 d . . .
H18A H 1.0231 -0.0405 0.3443 0.061 Uiso 1 1 calc R . .
H18B H 1.1223 -0.0627 0.3990 0.061 Uiso 1 1 calc R . .
H18C H 1.1486 -0.0401 0.3224 0.061 Uiso 1 1 calc R . .

loop_
_atom_site_aniso_label
_atom_site_aniso_U_11
_atom_site_aniso_U_22
_atom_site_aniso_U_33
_atom_site_aniso_U_23
_atom_site_aniso_U_13
_atom_site_aniso_U_12
U 0.02600(7) 0.03138(8) 0.02820(7) -0.00242(4) 0.00067(4) -0.00085(4)
I 0.04582(12) 0.03236(11) 0.04243(12) -0.00465(8) 0.00284(9) -0.00064(8)
Si1 0.0304(4) 0.0396(5) 0.0363(4) 0.0013(3) 0.0036(3) 0.0009(3)
Si2 0.0333(4) 0.0334(4) 0.0331(4) 0.0040(3) 0.0024(3) -0.0025(3)
Si3 0.0260(4) 0.0376(4) 0.0356(4) 0.0000(3) -0.0006(3) -0.0011(3)
Si4 0.0326(4) 0.0454(5) 0.0346(5) -0.0005(3) 0.0066(3) 0.0036(3)
Si5 0.0458(5) 0.0299(4) 0.0368(4) -0.0025(3) -0.0068(4) -0.0058(3)
Si6 0.0372(4) 0.0343(5) 0.0322(4) 0.0014(3) -0.0037(3) -0.0018(3)
N1 0.0299(11) 0.0317(13) 0.0318(12) 0.0012(10) 0.0015(9) -0.0027(10)
N2 0.0269(12) 0.0354(13) 0.0322(13) -0.0023(10) 0.0022(9) 0.0015(9)
N3 0.0324(12) 0.0274(12) 0.0291(12) -0.0026(10) -0.0053(9) -0.0038(10)
C1 0.0349(16) 0.061(2) 0.055(2) 0.0086(17) 0.0048(14) -0.0017(15)
C2 0.0411(17) 0.0420(18) 0.0474(19) 0.0049(15) 0.0005(14) 0.0053(14)
C3 0.0493(19) 0.056(2) 0.0469(19) -0.0070(16) 0.0071(15) 0.0100(16)
C4 0.051(2) 0.041(2) 0.059(2) 0.0080(15) 0.0035(17) -0.0088(14)
C5 0.0371(16) 0.054(2) 0.0327(16) 0.0053(14) 0.0034(12) 0.0035(14)
C6 0.0371(15) 0.0332(15) 0.0323(15) 0.0039(12) 0.0000(12) 0.0015(12)
C7 0.0321(14) 0.0401(17) 0.0310(15) 0.0022(12) -0.0055(11) 0.0008(12)
C8 0.0351(16) 0.0499(19) 0.0489(19) 0.0031(15) -0.0008(14) 0.0059(14)
C9 0.0385(17) 0.050(2) 0.054(2) -0.0043(16) 0.0019(14) -0.0075(14)
C10 0.062(2) 0.056(2) 0.056(2) 0.0136(18) 0.0172(18) 0.0054(18)
C11 0.0454(18) 0.061(2) 0.0383(17) -0.0084(16) 0.0052(14) 0.0093(16)
C12 0.0367(18) 0.078(3) 0.051(2) -0.0055(18) 0.0104(16) -0.0012(16)
C13 0.077(3) 0.0407(19) 0.044(2) -0.0080(16) -0.0142(17) -0.0085(18)
C14 0.054(2) 0.0430(19) 0.069(2) 0.0089(18) -0.0029(18) -0.0143(16)
C15 0.064(2) 0.0318(16) 0.0431(19) -0.0036(14) -0.0028(16) 0.0053(15)
C16 0.0468(19) 0.056(2) 0.051(2) 0.0074(17) -0.0171(16) -0.0069(16)
C17 0.068(2) 0.0456(19) 0.0363(18) 0.0038(15) 0.0008(16) 0.0008(17)
C18 0.0440(17) 0.0381(17) 0.0388(17) 0.0059(14) -0.0002(13) 0.0030(13)

loop_
_atom_type_symbol
_atom_type_description
_atom_type_scat_dispersion_real
_atom_type_scat_dispersion_imag
_atom_type_scat_source
C C 0.0033 0.0016 'International Tables Vol C Tables 4.2.6.8 and 6.1.1.4'
H H 0.0000 0.0000 'International Tables Vol C Tables 4.2.6.8 and 6.1.1.4'
N N 0.0061 0.0033 'International Tables Vol C Tables 4.2.6.8 and 6.1.1.4'
I I -0.4742 1.8119 'International Tables Vol C Tables 4.2.6.8 and 6.1.1.4'
Si Si 0.0817 0.0704 'International Tables Vol C Tables 4.2.6.8 and 6.1.1.4'
U U -9.6767 9.6646 'International Tables Vol C Tables 4.2.6.8 and 6.1.1.4'

loop_
_geom_angle_atom_site_label_1
_geom_angle_atom_site_label_2
_geom_angle_atom_site_label_3
_geom_angle
_geom_angle_site_symmetry_1
_geom_angle_site_symmetry_3
_geom_angle_publ_flag
N2 U N1 136.05(9) . . ?
N2 U N3 107.30(8) . . ?
N1 U N3 106.60(8) . . ?
N2 U I 93.77(6) . . ?
N1 U I 97.92(6) . . ?
N3 U I 113.00(6) . . ?
N1 Si1 C1 111.56(14) . . ?
N1 Si1 C3 112.32(14) . . ?
C1 Si1 C3 108.10(17) . . ?
N1 Si1 C2 109.30(13) . . ?
C1 Si1 C2 107.74(15) . . ?
C3 Si1 C2 107.64(16) . . ?
N1 Si2 C5 113.05(13) . . ?
N1 Si2 C4 114.12(15) . . ?
C5 Si2 C4 108.69(16) . . ?
N1 Si2 C6 104.58(12) . . ?
C5 Si2 C6 106.74(13) . . ?
C4 Si2 C6 109.30(15) . . ?
N2 Si3 C9 113.91(14) . . ?
N2 Si3 C8 112.36(14) . . ?
C9 Si3 C8 111.38(15) . . ?
N2 Si3 C7 105.32(12) . . ?
C9 Si3 C7 107.16(14) . . ?
C8 Si3 C7 106.07(14) . . ?
N2 Si4 C11 110.36(14) . . ?
N2 Si4 C12 113.82(15) . . ?
C11 Si4 C12 106.93(16) . . ?
N2 Si4 C10 109.49(14) . . ?
C11 Si4 C10 109.57(17) . . ?
C12 Si4 C10 106.54(18) . . ?
N3 Si5 C13 114.83(15) . . ?
N3 Si5 C14 113.20(14) . . ?
C13 Si5 C14 108.44(18) . . ?
N3 Si5 C15 107.43(14) . . ?
C13 Si5 C15 105.22(16) . . ?
C14 Si5 C15 107.15(17) . . ?
N3 Si6 C18 113.30(13) . . ?
N3 Si6 C16 111.92(14) . . ?
C18 Si6 C16 105.92(16) . . ?
N3 Si6 C17 111.74(14) . . ?
C18 Si6 C17 106.81(15) . . ?
C16 Si6 C17 106.71(17) . . ?
Si2 N1 Si1 120.53(13) . . ?
Si2 N1 U 115.82(11) . . ?
Si1 N1 U 122.69(12) . . ?
Si3 N2 Si4 121.72(13) . . ?
Si3 N2 U 111.57(12) . . ?
Si4 N2 U 125.59(13) . . ?
Si5 N3 Si6 118.59(13) . . ?
Si5 N3 U 109.12(12) . . ?
Si6 N3 U 132.21(12) . . ?
Si1 C1 H1A 109.5 . . ?
Si1 C1 H1B 109.5 . . ?
H1A C1 H1B 109.5 . . ?
Si1 C1 H1C 109.5 . . ?
H1A C1 H1C 109.5 . . ?
H1B C1 H1C 109.5 . . ?
Si1 C2 H2A 109.5 . . ?
Si1 C2 H2B 109.5 . . ?
H2A C2 H2B 109.5 . . ?
Si1 C2 H2C 109.5 . . ?
H2A C2 H2C 109.5 . . ?
H2B C2 H2C 109.5 . . ?
Si1 C3 H3A 109.5 . . ?
Si1 C3 H3B 109.5 . . ?
H3A C3 H3B 109.5 . . ?
Si1 C3 H3C 109.5 . . ?
H3A C3 H3C 109.5 . . ?
H3B C3 H3C 109.5 . . ?
Si2 C4 H4A 109.5 . . ?
Si2 C4 H4B 109.5 . . ?
H4A C4 H4B 109.5 . . ?
Si2 C4 H4C 109.5 . . ?
H4A C4 H4C 109.5 . . ?
H4B C4 H4C 109.5 . . ?
Si2 C5 H5A 109.5 . . ?
Si2 C5 H5B 109.5 . . ?
H5A C5 H5B 109.5 . . ?
Si2 C5 H5C 109.5 . . ?
H5A C5 H5C 109.5 . . ?
H5B C5 H5C 109.5 . . ?
C7 C6 Si2 112.75(19) . . ?
C7 C6 H6A 109.0 . . ?
Si2 C6 H6A 109.0 . . ?
C7 C6 H6B 109.0 . . ?
Si2 C6 H6B 109.0 . . ?
H6A C6 H6B 107.8 . . ?
C6 C7 Si3 113.6(2) . . ?
C6 C7 H7A 108.9 . . ?
Si3 C7 H7A 108.9 . . ?
C6 C7 H7B 108.9 . . ?
Si3 C7 H7B 108.9 . . ?
H7A C7 H7B 107.7 . . ?
Si3 C8 H8A 109.5 . . ?
Si3 C8 H8B 109.5 . . ?
H8A C8 H8B 109.5 . . ?
Si3 C8 H8C 109.5 . . ?
H8A C8 H8C 109.5 . . ?
H8B C8 H8C 109.5 . . ?
Si3 C9 H9A 109.5 . . ?
Si3 C9 H9B 109.5 . . ?
H9A C9 H9B 109.5 . . ?
Si3 C9 H9C 109.5 . . ?
H9A C9 H9C 109.5 . . ?
H9B C9 H9C 109.5 . . ?
Si4 C10 H10A 109.5 . . ?
Si4 C10 H10B 109.5 . . ?
H10A C10 H10B 109.5 . . ?
Si4 C10 H10C 109.5 . . ?
H10A C10 H10C 109.5 . . ?
H10B C10 H10C 109.5 . . ?
Si4 C11 H11A 109.5 . . ?
Si4 C11 H11B 109.5 . . ?
H11A C11 H11B 109.5 . . ?
Si4 C11 H11C 109.5 . . ?
H11A C11 H11C 109.5 . . ?
H11B C11 H11C 109.5 . . ?
Si4 C12 H12A 109.5 . . ?
Si4 C12 H12B 109.5 . . ?
H12A C12 H12B 109.5 . . ?
Si4 C12 H12C 109.5 . . ?
H12A C12 H12C 109.5 . . ?
H12B C12 H12C 109.5 . . ?
Si5 C13 H13A 109.5 . . ?
Si5 C13 H13B 109.5 . . ?
H13A C13 H13B 109.5 . . ?
Si5 C13 H13C 109.5 . . ?
H13A C13 H13C 109.5 . . ?
H13B C13 H13C 109.5 . . ?
Si5 C14 H14A 109.5 . . ?
Si5 C14 H14B 109.5 . . ?
H14A C14 H14B 109.5 . . ?
Si5 C14 H14C 109.5 . . ?
H14A C14 H14C 109.5 . . ?
H14B C14 H14C 109.5 . . ?
Si5 C15 H15A 109.5 . . ?
Si5 C15 H15B 109.5 . . ?
H15A C15 H15B 109.5 . . ?
Si5 C15 H15C 109.5 . . ?
H15A C15 H15C 109.5 . . ?
H15B C15 H15C 109.5 . . ?
Si6 C16 H16A 109.5 . . ?
Si6 C16 H16B 109.5 . . ?
H16A C16 H16B 109.5 . . ?
Si6 C16 H16C 109.5 . . ?
H16A C16 H16C 109.5 . . ?
H16B C16 H16C 109.5 . . ?
Si6 C17 H17A 109.5 . . ?
Si6 C17 H17B 109.5 . . ?
H17A C17 H17B 109.5 . . ?
Si6 C17 H17C 109.5 . . ?
H17A C17 H17C 109.5 . . ?
H17B C17 H17C 109.5 . . ?
Si6 C18 H18A 109.5 . . ?
Si6 C18 H18B 109.5 . . ?
H18A C18 H18B 109.5 . . ?
Si6 C18 H18C 109.5 . . ?
H18A C18 H18C 109.5 . . ?
H18B C18 H18C 109.5 . . ?

loop_
_geom_bond_atom_site_label_1
_geom_bond_atom_site_label_2
_geom_bond_distance
_geom_bond_site_symmetry_2
_geom_bond_publ_flag
U N2 2.235(2) . ?
U N1 2.242(2) . ?
U N3 2.262(2) . ?
U I 2.9743(2) . ?
Si1 N1 1.747(2) . ?
Si1 C1 1.865(3) . ?
Si1 C3 1.866(3) . ?
Si1 C2 1.869(3) . ?
Si2 N1 1.741(2) . ?
Si2 C5 1.858(3) . ?
Si2 C4 1.879(3) . ?
Si2 C6 1.882(3) . ?
Si3 N2 1.740(3) . ?
Si3 C9 1.867(3) . ?
Si3 C8 1.872(3) . ?
Si3 C7 1.883(3) . ?
Si4 N2 1.746(2) . ?
Si4 C11 1.853(3) . ?
Si4 C12 1.867(3) . ?
Si4 C10 1.871(4) . ?
Si5 N3 1.742(2) . ?
Si5 C13 1.868(4) . ?
Si5 C14 1.870(3) . ?
Si5 C15 1.890(3) . ?
Si6 N3 1.744(2) . ?
Si6 C18 1.863(3) . ?
Si6 C16 1.866(3) . ?
Si6 C17 1.876(3) . ?
C1 H1A 0.9600 . ?
C1 H1B 0.9600 . ?
C1 H1C 0.9600 . ?
C2 H2A 0.9600 . ?
C2 H2B 0.9600 . ?
C2 H2C 0.9600 . ?
C3 H3A 0.9600 . ?
C3 H3B 0.9600 . ?
C3 H3C 0.9600 . ?
C4 H4A 0.9600 . ?
C4 H4B 0.9600 . ?
C4 H4C 0.9600 . ?
C5 H5A 0.9600 . ?
C5 H5B 0.9600 . ?
C5 H5C 0.9600 . ?
C6 C7 1.559(4) . ?
C6 H6A 0.9700 . ?
C6 H6B 0.9700 . ?
C7 H7A 0.9700 . ?
C7 H7B 0.9700 . ?
C8 H8A 0.9600 . ?
C8 H8B 0.9600 . ?
C8 H8C 0.9600 . ?
C9 H9A 0.9600 . ?
C9 H9B 0.9600 . ?
C9 H9C 0.9600 . ?
C10 H10A 0.9600 . ?
C10 H10B 0.9600 . ?
C10 H10C 0.9600 . ?
C11 H11A 0.9600 . ?
C11 H11B 0.9600 . ?
C11 H11C 0.9600 . ?
C12 H12A 0.9600 . ?
C12 H12B 0.9600 . ?
C12 H12C 0.9600 . ?
C13 H13A 0.9600 . ?
C13 H13B 0.9600 . ?
C13 H13C 0.9600 . ?
C14 H14A 0.9600 . ?
C14 H14B 0.9600 . ?
C14 H14C 0.9600 . ?
C15 H15A 0.9600 . ?
C15 H15B 0.9600 . ?
C15 H15C 0.9600 . ?
C16 H16A 0.9600 . ?
C16 H16B 0.9600 . ?
C16 H16C 0.9600 . ?
C17 H17A 0.9600 . ?
C17 H17B 0.9600 . ?
C17 H17C 0.9600 . ?
C18 H18A 0.9600 . ?
C18 H18B 0.9600 . ?
C18 H18C 0.9600 . ?

loop_
_cod_related_entry_id
_cod_related_entry_database
_cod_related_entry_code
1 ChemSpider 30653323
